data_1530944
loop_
_publ_author_name
'Vavilin, V.I.'
'Ilyukhin, V.V.'
'Soldatov, E.A.'
'Kuz'min, E.A.'
'Gladkih, E.A.'
'Belov, N.V.'

_publ_section_title
;
 About the crystal structure of indium pyrogermanate In2 Ge2 O7
;
_journal_name_full 'Doklady Akademii Nauk SSSR'
_journal_page_first 837
_journal_page_last 839
_journal_volume 213
_journal_year 1973
_chemical_formula_sum 'Ge2 In2 O7'
_chemical_name_systematic 'In2 Ge2 O7'
_space_group_IT_number 12
_symmetry_space_group_name_Hall '-B 2'
_symmetry_space_group_name_H-M 'B 1 1 2/m'
_cell_angle_alpha 90
_cell_angle_beta 90
_cell_angle_gamma 102
_cell_formula_units_Z 2
_cell_length_a 6.59
_cell_length_b 4.91
_cell_length_c 8.72
_cell_volume 275.986
_citation_journal_id_ASTM DANKAS
_cod_data_source_file Vavilin_DANKAS_1973_422.cif
_cod_data_source_block Ge2In2O7
_cod_original_cell_volume 275.9865
_cod_original_sg_symbol_Hall '-C 2y (-x,z,y)'
_cod_database_code 1530944

loop_
_symmetry_equiv_pos_as_xyz
x,y,z
-x,-y,z
-x,-y,-z
x,y,-z
x+1/2,y,z+1/2
-x+1/2,-y,z+1/2
-x+1/2,-y,-z+1/2
x+1/2,y,-z+1/2

loop_
_atom_site_label
_atom_site_type_symbol
_atom_site_fract_x
_atom_site_fract_y
_atom_site_fract_z
_atom_site_occupancy
_atom_site_U_iso_or_equiv
O1 O-2 0 0 0 1 0.0
O2 O-2 0.41 0.218 0 1 0.0
O3 O-2 0.24 0.711 0.162 1 0.0
In1 In+3 0 0.5 0.307 1 0.0
Ge1 Ge+4 0.232 0.908 0 1 0.0
